data_7109509
loop_
_publ_author_name
'Yi Wang'
'Minjie Li'
'Yumo Zhang'
'Jin Yang'
'Shaoyin Zhu'
'Lan Sheng'
'Xudong Wang'
'Bing Yang'
'Sean Xiao-An Zhang'

_publ_section_title
;
 Stress acidulated amphoteric molecules and mechanochromism via reversible
 intermolecular proton transfer
;
_journal_name_full Chem.Commun.
_journal_page_first 6587
_journal_paper_doi 10.1039/c3cc42747a
_journal_volume 49
_journal_year 2013
_chemical_formula_sum 'C18 H16 N2 O3'
_chemical_formula_weight 308.330
_space_group_IT_number 14
_symmetry_Int_Tables_number 14
_symmetry_space_group_name_Hall '-P 2yn'
_symmetry_space_group_name_H-M 'P 1 21/n 1'
_audit_creation_date 12-05-14
_audit_creation_method 'Created with Diamond (www.crystalimpact.com)'
_audit_update_record 12-05-14
_cell_angle_alpha 90.000(5)
_cell_angle_beta 92.596(5)
_cell_angle_gamma 90.000(5)
_cell_formula_units_Z 4
_cell_length_a 16.289(5)
_cell_length_b 5.772(5)
_cell_length_c 16.527(5)
_cell_volume 1552.3(15)
_refine_ls_R_factor_all 0.067
_cod_data_source_file c3cc42747a-1.cif
_cod_data_source_block exp_14064
_cod_depositor_comments
;
 Changing the _geom_angle_atom_site_symbol_1, _geom_angle_atom_site_symbol_2,
 _geom_angle_atom_site_symbol_3, _geom_bond_atom_site_symbol_1,
 _geom_bond_atom_site_symbol_2 tags to the _geom_angle_atom_site_label_1,
 _geom_angle_atom_site_label_2, _geom_angle_atom_site_label_3,
 _geom_bond_atom_site_label_1, _geom_bond_atom_site_label_2 tags.

 Antanas Vaitkus,
 2017-01-29
;
_cod_original_sg_symbol_Hall -P_2yn
_cod_database_code 7109509

loop_
_symmetry_equiv_pos_site_id
_symmetry_equiv_pos_as_xyz
1 'x, y, z'
2 '0.500-x, 0.500+y, 0.500-z'
3 '-x, -y, -z'
4 '0.500+x, 0.500-y, 0.500+z'

loop_
_atom_site_aniso_label
_atom_site_aniso_U_11
_atom_site_aniso_U_22
_atom_site_aniso_U_33
_atom_site_aniso_U_12
_atom_site_aniso_U_13
_atom_site_aniso_U_23
C1 0.0376(9) 0.0549(12) 0.0561(12) -0.0025(8) -0.0001(8) 0.0032(9)
C2 0.0593(13) 0.0664(14) 0.0524(12) -0.0093(10) -0.0064(10) -0.0047(10)
C3 0.0756(15) 0.0665(15) 0.0536(13) -0.0055(12) 0.0107(11) -0.0136(11)
C4 0.0514(12) 0.0644(14) 0.0623(13) 0.002(1) 0.0193(10) -0.0115(10)
C5 0.0350(9) 0.0448(10) 0.0492(10) -0.0007(7) 0.0081(7) 0.0009(8)
C6 0.0322(9) 0.0394(10) 0.0469(10) -0.0017(7) 0.0057(7) 0.0056(7)
C7 0.0268(8) 0.0379(10) 0.0497(10) -0.0006(6) 0.0083(7) 0.0004(7)
C8 0.041(1) 0.0497(12) 0.0843(16) 0.0112(9) 0.0071(10) 0.0006(11)
C9 0.0468(11) 0.0568(13) 0.0548(12) -0.0128(9) 0.0145(9) 0.0011(10)
C10 0.0280(8) 0.0388(9) 0.0511(10) -0.0010(7) 0.0091(7) 0.0018(8)
C11 0.0310(9) 0.0447(10) 0.0528(11) -0.0036(7) 0.0097(7) -0.0037(8)
C12 0.0318(9) 0.0507(11) 0.0530(11) -0.0053(7) 0.0102(8) -0.0039(8)
C13 0.0292(8) 0.0465(10) 0.0453(10) -0.0059(7) 0.0075(7) 0.0037(8)
C14 0.0315(9) 0.0459(11) 0.0477(10) -0.0019(7) 0.0082(7) 0.0032(8)
C15 0.0280(8) 0.0573(12) 0.0585(12) -0.0082(8) 0.0070(8) -0.0004(9)
C16 0.0393(9) 0.0525(12) 0.0514(11) -0.0095(8) 0.0026(8) -0.0034(9)
C17 0.0369(9) 0.0464(10) 0.0422(9) -0.0013(7) 0.0066(7) 0.0004(8)
C18 0.0277(8) 0.0507(11) 0.0465(10) -0.0036(7) 0.0076(7) 0.0013(8)
O1 0.0472(8) 0.0704(11) 0.0757(11) 0.0021(7) 0.0225(7) -0.0082(8)
O2 0.0663(10) 0.0873(13) 0.0942(13) -0.0072(9) 0.0056(9) -0.0451(11)
O3 0.0312(7) 0.0556(9) 0.0765(10) -0.0061(6) 0.0175(6) -0.0120(7)
N2 0.0453(9) 0.0563(11) 0.0489(9) -0.0001(7) 0.0087(7) -0.0007(8)
N3 0.0284(7) 0.0467(10) 0.0598(10) -0.0010(6) 0.0107(7) -0.0040(7)

loop_
_atom_site_label
_atom_site_type_symbol
_atom_site_fract_x
_atom_site_fract_y
_atom_site_fract_z
_atom_site_occupancy
_atom_site_symmetry_multiplicity
_atom_site_Wyckoff_symbol
_atom_site_calc_flag
_atom_site_thermal_displace_type
_atom_site_U_iso_or_equiv
C1 C 0.8456(1) 0.0321(4) 0.1451(1) 1.000 4 e d Uani 0.0496(5)
H1 H 0.7922 0.0730 0.1566 1.000 4 e calc Uiso 0.06000
C2 C 0.8602(1) -0.1154(4) 0.0817(1) 1.000 4 e d Uani 0.0596(6)
H2 H 0.8162 -0.1725 0.0498 1.000 4 e calc Uiso 0.07200
C3 C 0.9392(2) -0.1793(5) 0.0651(1) 1.000 4 e d Uani 0.0650(6)
H3 H 0.9476 -0.2824 0.0230 1.000 4 e calc Uiso 0.07800
C4 C 1.0066(1) -0.0924(4) 0.1101(1) 1.000 4 e d Uani 0.0589(6)
H4 H 1.0599 -0.1355 0.0990 1.000 4 e calc Uiso 0.07100
C5 C 0.9911(1) 0.0603(3) 0.1717(1) 1.000 4 e d Uani 0.0428(5)
C6 C 0.9116(1) 0.1181(3) 0.1912(1) 1.000 4 e d Uani 0.0394(4)
C7 C 0.9176(1) 0.2781(3) 0.2633(1) 1.000 4 e d Uani 0.0379(4)
C8 C 0.8703(1) 0.5043(4) 0.2509(2) 1.000 4 e d Uani 0.0582(6)
H8A H 0.8767 0.5975 0.2989 1.000 4 e calc Uiso 0.08700
H8B H 0.8131 0.4710 0.2401 1.000 4 e calc Uiso 0.08700
H8C H 0.8914 0.5868 0.2058 1.000 4 e calc Uiso 0.08700
C9 C 0.8904(1) 0.1544(4) 0.3401(1) 1.000 4 e d Uani 0.0525(5)
H9A H 0.8945 0.2595 0.3851 1.000 4 e calc Uiso 0.07900
H9B H 0.9252 0.0229 0.3511 1.000 4 e calc Uiso 0.07900
H9C H 0.8345 0.1037 0.3320 1.000 4 e calc Uiso 0.07900
C10 C 1.0103(1) 0.3143(3) 0.2703(1) 1.000 4 e d Uani 0.0391(4)
C11 C 1.0488(1) 0.4843(3) 0.3241(1) 1.000 4 e d Uani 0.0426(5)
H11 H 1.0174 0.5518 0.3634 1.000 4 e calc Uiso 0.05100
C12 C 1.1270(1) 0.5486(4) 0.3200(1) 1.000 4 e d Uani 0.0449(5)
H12 H 1.1580 0.4651 0.2842 1.000 4 e calc Uiso 0.05400
C13 C 1.1703(1) 0.7337(3) 0.3647(1) 1.000 4 e d Uani 0.0401(4)
C14 C 1.2553(1) 0.7598(3) 0.3546(1) 1.000 4 e d Uani 0.0415(5)
C15 C 1.2984(1) 0.9433(4) 0.3927(1) 1.000 4 e d Uani 0.0478(5)
H15 H 1.3543 0.9607 0.3854 1.000 4 e calc Uiso 0.05700
C16 C 1.2585(1) 1.0979(4) 0.4408(1) 1.000 4 e d Uani 0.0477(5)
H16 H 1.2870 1.2194 0.4662 1.000 4 e calc Uiso 0.05700
C17 C 1.1753(1) 1.0686(3) 0.4505(1) 1.000 4 e d Uani 0.0417(5)
C18 C 1.1312(1) 0.8907(3) 0.4136(1) 1.000 4 e d Uani 0.0415(5)
H18 H 1.0753 0.8759 0.4216 1.000 4 e calc Uiso 0.05000
O1 O 1.0583(1) 1.2191(3) 0.5045(1) 1.000 4 e d Uani 0.0638(5)
O2 O 1.1735(1) 1.3809(4) 0.5377(1) 1.000 4 e d Uani 0.0825(6)
O3 O 1.2919(1) 0.6057(2) 0.3076(1) 1.000 4 e d Uani 0.0540(4)
H3A H 1.3408 0.6377 0.3056 1.000 4 e calc Uiso 0.08100
N2 N 1.1327(1) 1.2334(3) 0.5007(1) 1.000 4 e d Uani 0.0500(5)
N3 N 1.0501(1) 0.1848(3) 0.2208(1) 1.000 4 e d Uani 0.0447(4)

loop_
_atom_type_symbol
_atom_type_radius_bond
C 1.200
H 1.200
O 1.200
N 1.200

loop_
_geom_angle_atom_site_label_1
_geom_angle_atom_site_label_2
_geom_angle_atom_site_label_3
_geom_angle
_geom_angle_publ_flag
C2 C1 C6 118.99(19) no
C2 C1 H1 120.50 no
C6 C1 H1 120.50 no
C3 C2 C1 120.8(2) no
C3 C2 H2 119.60 no
C1 C2 H2 119.60 no
C2 C3 C4 121.2(2) no
C2 C3 H3 119.40 no
C4 C3 H3 119.40 no
C5 C4 C3 117.3(2) no
C5 C4 H4 121.30 no
C3 C4 H4 121.30 no
C4 C5 C6 121.86(18) no
C4 C5 N3 127.04(17) no
C6 C5 N3 111.05(16) no
C1 C6 C5 119.76(18) no
C1 C6 C7 132.63(16) no
C5 C6 C7 107.60(15) no
C6 C7 C10 99.92(13) no
C6 C7 C8 113.80(17) no
C10 C7 C8 112.66(16) no
C6 C7 C9 110.93(16) no
C10 C7 C9 108.83(15) no
C8 C7 C9 110.25(16) no
C7 C8 H8A 109.50 no
C7 C8 H8B 109.50 no
H8A C8 H8B 109.50 no
C7 C8 H8C 109.50 no
H8A C8 H8C 109.50 no
H8B C8 H8C 109.50 no
C7 C9 H9A 109.50 no
C7 C9 H9B 109.50 no
H9A C9 H9B 109.50 no
C7 C9 H9C 109.50 no
H9A C9 H9C 109.50 no
H9B C9 H9C 109.50 no
N3 C10 C11 124.11(15) no
N3 C10 C7 113.14(16) no
C11 C10 C7 122.68(15) no
C12 C11 C10 123.17(17) no
C12 C11 H11 118.40 no
C10 C11 H11 118.40 no
C11 C12 C13 128.28(18) no
C11 C12 H12 115.90 no
C13 C12 H12 115.90 no
C18 C13 C14 118.53(17) no
C18 C13 C12 123.19(15) no
C14 C13 C12 118.21(17) no
O3 C14 C15 122.36(16) no
O3 C14 C13 117.55(17) no
C15 C14 C13 120.09(17) no
C16 C15 C14 120.56(17) no
C16 C15 H15 119.70 no
C14 C15 H15 119.70 no
C15 C16 C17 118.56(18) no
C15 C16 H16 120.70 no
C17 C16 H16 120.70 no
C18 C17 C16 122.30(18) no
C18 C17 N2 118.96(16) no
C16 C17 N2 118.74(17) no
C17 C18 C13 119.96(16) no
C17 C18 H18 120.00 no
C13 C18 H18 120.00 no
C14 O3 H3A 109.50 no
O1 N2 O2 122.59(18) no
O1 N2 C17 119.07(17) no
O2 N2 C17 118.34(17) no
C10 N3 C5 107.82(14) no

loop_
_geom_bond_atom_site_label_1
_geom_bond_atom_site_label_2
_geom_bond_distance
_geom_bond_publ_flag
C1 C2 1.379(3) no
C1 C6 1.381(3) no
C1 H1 0.9300 no
C2 C3 1.378(4) no
C2 H2 0.9300 no
C3 C4 1.391(3) no
C3 H3 0.9300 no
C4 C5 1.379(3) no
C4 H4 0.9300 no
C5 C6 1.389(2) no
C5 N3 1.423(2) no
C6 C7 1.508(3) no
C7 C10 1.524(2) no
C7 C8 1.525(3) no
C7 C9 1.538(3) no
C8 H8A 0.9600 no
C8 H8B 0.9600 no
C8 H8C 0.9600 no
C9 H9A 0.9600 no
C9 H9B 0.9600 no
C9 H9C 0.9600 no
C10 N3 1.303(2) no
C10 C11 1.448(3) no
C11 C12 1.331(3) no
C11 H11 0.9300 no
C12 C13 1.462(3) no
C12 H12 0.9300 no
C13 C18 1.389(3) no
C13 C14 1.411(2) no
C14 O3 1.337(2) no
C14 C15 1.404(3) no
C15 C16 1.377(3) no
C15 H15 0.9300 no
C16 C17 1.383(3) no
C16 H16 0.9300 no
C17 C18 1.379(3) no
C17 N2 1.459(3) no
C18 H18 0.9300 no
O1 N2 1.217(2) no
O2 N2 1.226(2) no
O3 H3A 0.8200 no
